data_2219183
loop_
_publ_author_name
'Yunus, Uzma'
'Tahir, Muhammad Kalim'
'Bhatti, Moazzam Hussain'
'Wong, Wai-Yeung'

_publ_section_title
;
 <i>N</i>-(Thiazol-2-yl)acetamide
;
_journal_coeditor_code WK2088
_journal_issue 8
_journal_name_full 'Acta Crystallographica Section E'
_journal_page_first o1516
_journal_paper_doi 10.1107/S1600536808021442
_journal_volume 64
_journal_year 2008
_chemical_formula_iupac 'C5 H6 N2 O S'
_chemical_formula_moiety 'C5 H6 N2 O S'
_chemical_formula_sum 'C5 H6 N2 O S'
_chemical_formula_weight 142.18
_chemical_name_systematic
;
<i>N</i>-(Thiazol-2-yl)acetamide
;
_space_group_IT_number 14
_symmetry_cell_setting monoclinic
_symmetry_space_group_name_Hall '-P 2ybc'
_symmetry_space_group_name_H-M 'P 1 21/c 1'
_atom_sites_solution_hydrogens geom
_atom_sites_solution_primary direct
_atom_sites_solution_secondary difmap
_audit_creation_method SHELXL-97
_cell_angle_alpha 90.00
_cell_angle_beta 101.908(10)
_cell_angle_gamma 90.00
_cell_formula_units_Z 8
_cell_length_a 16.0650(12)
_cell_length_b 11.3337(8)
_cell_length_c 7.0670(5)
_cell_measurement_reflns_used 7429
_cell_measurement_temperature 173(2)
_cell_measurement_theta_max 28.28
_cell_measurement_theta_min 2.59
_cell_volume 1259.04(16)
_computing_cell_refinement 'SAINT (Bruker, 1999)'
_computing_data_collection 'SMART (Bruker, 1999)'
_computing_data_reduction 'SAINT (Bruker, 1999)'
_computing_molecular_graphics 'Mercury (Macrae <i>et al.</i>,  2006)'
_computing_publication_material 'SHELXTL (Sheldrick, 2008)'
_computing_structure_refinement 'SHELXL97 (Sheldrick, 2008)'
_computing_structure_solution 'SHELXS97 (Sheldrick, 2008)'
_diffrn_ambient_temperature 173(2)
_diffrn_measured_fraction_theta_full 0.967
_diffrn_measured_fraction_theta_max 0.967
_diffrn_measurement_device_type 'Bruker SMART1000 CCD'
_diffrn_measurement_method '\w and \f'
_diffrn_radiation_monochromator graphite
_diffrn_radiation_source 'fine-focus sealed tube'
_diffrn_radiation_type MoK\a
_diffrn_radiation_wavelength 0.71073
_diffrn_reflns_av_R_equivalents 0.0236
_diffrn_reflns_av_sigmaI/netI 0.0284
_diffrn_reflns_limit_h_max 18
_diffrn_reflns_limit_h_min -21
_diffrn_reflns_limit_k_max 12
_diffrn_reflns_limit_k_min -15
_diffrn_reflns_limit_l_max 9
_diffrn_reflns_limit_l_min -9
_diffrn_reflns_number 7429
_diffrn_reflns_theta_full 28.28
_diffrn_reflns_theta_max 28.28
_diffrn_reflns_theta_min 2.59
_diffrn_standards_decay_% 0
_diffrn_standards_number 0
_exptl_absorpt_coefficient_mu 0.423
_exptl_absorpt_correction_T_max 1.0000
_exptl_absorpt_correction_T_min 0.8304
_exptl_absorpt_correction_type multi-scan
_exptl_absorpt_process_details '(SADABS; Bruker, 1999)'
_exptl_crystal_colour 'pale yellow'
_exptl_crystal_density_diffrn 1.500
_exptl_crystal_density_method 'not measured'
_exptl_crystal_description block
_exptl_crystal_F_000 592
_exptl_crystal_size_max 0.30
_exptl_crystal_size_mid 0.26
_exptl_crystal_size_min 0.22
_refine_diff_density_max 0.443
_refine_diff_density_min -0.342
_refine_ls_extinction_method none
_refine_ls_goodness_of_fit_ref 1.053
_refine_ls_hydrogen_treatment constr
_refine_ls_matrix_type full
_refine_ls_number_parameters 163
_refine_ls_number_reflns 3024
_refine_ls_number_restraints 0
_refine_ls_restrained_S_all 1.053
_refine_ls_R_factor_all 0.0434
_refine_ls_R_factor_gt 0.0358
_refine_ls_shift/su_max 0.000
_refine_ls_shift/su_mean 0.000
_refine_ls_structure_factor_coef Fsqd
_refine_ls_weighting_details 'calc w=1/[\s^2^(Fo^2^)+(0.0544P)^2^+0.5928P] where P=(Fo^2^+2Fc^2^)/3'
_refine_ls_weighting_scheme calc
_refine_ls_wR_factor_gt 0.0982
_refine_ls_wR_factor_ref 0.1039
_reflns_number_gt 2602
_reflns_number_total 3024
_reflns_threshold_expression I>2\s(I)
_cod_data_source_file wk2088.cif
_cod_data_source_block I
_cod_depositor_comments
;
The following automatic conversions were performed:
'_symmetry_cell_setting' value 'Monoclinic' changed to 'monoclinic'
according to '/home/saulius/struct/CIF-dictionaries/cif_core.dic'
dictionary named 'cif_core.dic' version 2.4.1 from 2010-06-29.

Automatic conversion script
Id: cif_fix_enum 1527 2010-12-29 10:47:43Z saulius 

The following automatic conversions were performed:

'_symmetry_cell_setting' value 'Monoclinic' changed to 'monoclinic'
according to /home/saulius/struct/CIF-dictionaries/cif_core.dic
dictionary named 'cif_core.dic' version 2.4.1 from 2010-06-29.

Automatic conversion script
Id: cif_fix_values 1715 2011-07-08 13:25:40Z adriana 
;
_cod_original_sg_symbol_H-M 'P 21/c'
_cod_database_code 2219183
_cod_database_fobs_code 2219183

loop_
_symmetry_equiv_pos_as_xyz
'x, y, z'
'-x, y+1/2, -z+1/2'
'-x, -y, -z'
'x, -y-1/2, z-1/2'

loop_
_atom_site_type_symbol
_atom_site_label
_atom_site_fract_x
_atom_site_fract_y
_atom_site_fract_z
_atom_site_U_iso_or_equiv
_atom_site_adp_type
_atom_site_calc_flag
_atom_site_refinement_flags
_atom_site_occupancy
C C1 0.22544(11) 0.26865(16) 0.3481(3) 0.0287(4) Uani d . 1
H H1A 0.2073 0.1965 0.2843 0.034 Uiso calc R 1
C C2 0.17369(11) 0.35988(15) 0.3648(3) 0.0276(4) Uani d . 1
H H2A 0.1143 0.3575 0.3127 0.033 Uiso calc R 1
C C3 0.29472(10) 0.43764(14) 0.5196(2) 0.0223(3) Uani d . 1
C C4 0.43344(10) 0.50546(16) 0.6861(3) 0.0281(4) Uani d . 1
C C5 0.48077(11) 0.61150(18) 0.7800(3) 0.0362(4) Uani d . 1
H H5A 0.5407 0.5910 0.8272 0.054 Uiso calc R 1
H H5B 0.4560 0.6372 0.8887 0.054 Uiso calc R 1
H H5C 0.4765 0.6755 0.6852 0.054 Uiso calc R 1
C C6 0.28449(12) 0.53644(16) 1.0659(3) 0.0313(4) Uani d . 1
H H6A 0.3085 0.4598 1.0867 0.038 Uiso calc R 1
C C7 0.32581(11) 0.63693(16) 1.1264(3) 0.0290(4) Uani d . 1
H H7A 0.3831 0.6374 1.1960 0.035 Uiso calc R 1
C C8 0.20282(10) 0.71411(14) 0.9848(2) 0.0227(3) Uani d . 1
C C9 0.06151(10) 0.78011(16) 0.8300(3) 0.0277(4) Uani d . 1
C C10 0.00676(12) 0.88668(17) 0.7755(3) 0.0381(4) Uani d . 1
H H10A -0.0506 0.8618 0.7116 0.057 Uiso calc R 1
H H10B 0.0312 0.9361 0.6872 0.057 Uiso calc R 1
H H10C 0.0038 0.9318 0.8922 0.057 Uiso calc R 1
N N1 0.21293(9) 0.45737(13) 0.4630(2) 0.0254(3) Uani d . 1
N N2 0.34869(8) 0.52329(13) 0.6143(2) 0.0252(3) Uani d . 1
H H2B 0.3273 0.5934 0.6293 0.030 Uiso calc R 1
N N3 0.27956(8) 0.73976(13) 1.0806(2) 0.0255(3) Uani d . 1
N N4 0.14391(8) 0.80175(12) 0.9218(2) 0.0246(3) Uani d . 1
H H4A 0.1602 0.8756 0.9418 0.030 Uiso calc R 1
O O1 0.46679(8) 0.40975(12) 0.6735(2) 0.0386(3) Uani d . 1
O O2 0.03563(8) 0.67920(12) 0.7966(2) 0.0380(3) Uani d . 1
S S1 0.32900(3) 0.30062(4) 0.45821(7) 0.02647(13) Uani d . 1
S S2 0.18167(3) 0.56560(4) 0.94536(7) 0.02913(13) Uani d . 1

loop_
_atom_site_aniso_label
_atom_site_aniso_U_11
_atom_site_aniso_U_22
_atom_site_aniso_U_33
_atom_site_aniso_U_12
_atom_site_aniso_U_13
_atom_site_aniso_U_23
C1 0.0280(8) 0.0239(8) 0.0334(9) -0.0035(6) 0.0047(7) -0.0030(7)
C2 0.0213(8) 0.0266(8) 0.0329(9) -0.0019(6) 0.0008(6) -0.0002(7)
C3 0.0200(7) 0.0211(7) 0.0250(8) 0.0019(6) 0.0030(6) 0.0021(6)
C4 0.0200(8) 0.0303(9) 0.0322(9) 0.0014(6) 0.0016(7) 0.0026(7)
C5 0.0232(8) 0.0368(10) 0.0448(11) -0.0038(7) -0.0015(7) -0.0044(8)
C6 0.0300(9) 0.0250(8) 0.0376(10) 0.0057(7) 0.0038(7) 0.0037(7)
C7 0.0237(8) 0.0296(9) 0.0321(9) 0.0033(7) 0.0024(7) 0.0052(7)
C8 0.0217(7) 0.0215(7) 0.0247(8) -0.0020(6) 0.0044(6) 0.0014(6)
C9 0.0184(7) 0.0280(9) 0.0352(9) -0.0010(6) 0.0021(6) 0.0005(7)
C10 0.0240(8) 0.0327(10) 0.0540(12) 0.0040(7) -0.0004(8) 0.0011(9)
N1 0.0185(6) 0.0249(7) 0.0314(8) 0.0000(5) 0.0016(5) -0.0005(6)
N2 0.0184(6) 0.0222(7) 0.0329(8) 0.0005(5) 0.0005(5) -0.0019(6)
N3 0.0200(6) 0.0242(7) 0.0305(8) -0.0007(5) 0.0009(5) 0.0032(6)
N4 0.0182(6) 0.0195(7) 0.0342(8) -0.0011(5) 0.0008(5) -0.0003(5)
O1 0.0232(6) 0.0317(7) 0.0557(9) 0.0058(5) -0.0039(6) -0.0007(6)
O2 0.0220(6) 0.0276(7) 0.0590(9) -0.0047(5) -0.0042(6) -0.0023(6)
S1 0.0229(2) 0.0210(2) 0.0349(2) 0.00316(14) 0.00479(16) -0.00010(15)
S2 0.0261(2) 0.0205(2) 0.0385(3) -0.00185(15) 0.00132(17) -0.00081(16)

loop_
_atom_type_symbol
_atom_type_description
_atom_type_scat_dispersion_real
_atom_type_scat_dispersion_imag
_atom_type_scat_source
C C 0.0033 0.0016 'International Tables Vol C Tables 4.2.6.8 and 6.1.1.4'
H H 0.0000 0.0000 'International Tables Vol C Tables 4.2.6.8 and 6.1.1.4'
N N 0.0061 0.0033 'International Tables Vol C Tables 4.2.6.8 and 6.1.1.4'
S S 0.1246 0.1234 'International Tables Vol C Tables 4.2.6.8 and 6.1.1.4'
O O 0.0106 0.0060 'International Tables Vol C Tables 4.2.6.8 and 6.1.1.4'

loop_
_geom_angle_atom_site_label_1
_geom_angle_atom_site_label_2
_geom_angle_atom_site_label_3
_geom_angle
C2 C1 S1 110.78(13)
C2 C1 H1A 124.6
S1 C1 H1A 124.6
C1 C2 N1 115.51(15)
C1 C2 H2A 122.2
N1 C2 H2A 122.2
N1 C3 N2 121.20(15)
N1 C3 S1 115.26(12)
N2 C3 S1 123.49(12)
O1 C4 N2 121.52(16)
O1 C4 C5 123.60(15)
N2 C4 C5 114.88(15)
C4 C5 H5A 109.5
C4 C5 H5B 109.5
H5A C5 H5B 109.5
C4 C5 H5C 109.5
H5A C5 H5C 109.5
H5B C5 H5C 109.5
C7 C6 S2 110.75(13)
C7 C6 H6A 124.6
S2 C6 H6A 124.6
C6 C7 N3 115.69(15)
C6 C7 H7A 122.2
N3 C7 H7A 122.2
N3 C8 N4 121.06(15)
N3 C8 S2 115.59(12)
N4 C8 S2 123.35(12)
O2 C9 N4 121.01(16)
O2 C9 C10 123.13(16)
N4 C9 C10 115.86(15)
C9 C10 H10A 109.5
C9 C10 H10B 109.5
H10A C10 H10B 109.5
C9 C10 H10C 109.5
H10A C10 H10C 109.5
H10B C10 H10C 109.5
C3 N1 C2 109.91(14)
C4 N2 C3 123.68(15)
C4 N2 H2B 118.2
C3 N2 H2B 118.2
C8 N3 C7 109.65(15)
C9 N4 C8 123.68(14)
C9 N4 H4A 118.2
C8 N4 H4A 118.2
C1 S1 C3 88.54(8)
C6 S2 C8 88.31(8)

loop_
_geom_bond_atom_site_label_1
_geom_bond_atom_site_label_2
_geom_bond_distance
C1 C2 1.347(2)
C1 S1 1.7236(18)
C1 H1A 0.9500
C2 N1 1.385(2)
C2 H2A 0.9500
C3 N1 1.311(2)
C3 N2 1.379(2)
C3 S1 1.7326(16)
C4 O1 1.221(2)
C4 N2 1.366(2)
C4 C5 1.502(3)
C5 H5A 0.9800
C5 H5B 0.9800
C5 H5C 0.9800
C6 C7 1.343(3)
C6 S2 1.7271(19)
C6 H6A 0.9500
C7 N3 1.384(2)
C7 H7A 0.9500
C8 N3 1.311(2)
C8 N4 1.381(2)
C8 S2 1.7284(17)
C9 O2 1.223(2)
C9 N4 1.371(2)
C9 C10 1.497(2)
C10 H10A 0.9800
C10 H10B 0.9800
C10 H10C 0.9800
N2 H2B 0.8800
N4 H4A 0.8800

loop_
_geom_hbond_atom_site_label_D
_geom_hbond_atom_site_label_H
_geom_hbond_atom_site_label_A
_geom_hbond_site_symmetry_A
_geom_hbond_distance_DH
_geom_hbond_distance_HA
_geom_hbond_distance_DA
_geom_hbond_angle_DHA
_geom_hbond_publ_flag
N2 H2B N3 4_575 0.88 2.04 2.897(2) 163 y
N4 H4A N1 4_576 0.88 2.07 2.938(2) 171 y
C2 H2A O2 3_566 0.95 2.41 3.350(2) 171 y
C7 H7A O1 3_667 0.95 2.46 3.382(2) 165 y

loop_
_cod_related_entry_id
_cod_related_entry_database
_cod_related_entry_code
1 ChemSpider 16659
